data_2011124
loop_
_publ_author_name
'Howie, R. Alan'
'Wardell, James L.'

_publ_section_title
;
 Diiodobis(4-methylpentan-2-onato-<i>C</i>^4^,<i>O</i>)tin(IV): a
 comparison with
 diiodobis(3-methoxy-3-oxopropyl-<i>C</i>,<i>O</i>)tin(IV)
;
_journal_issue 7
_journal_name_full 'Acta Crystallographica Section C'
_journal_page_first 806
_journal_page_last 807
_journal_paper_doi 10.1107/S0108270100005989
_journal_volume 56
_journal_year 2000
_chemical_formula_iupac '[Sn I2 (C6 H11 O)2]'
_chemical_formula_moiety 'C12 H22 I2 O2 Sn'
_chemical_formula_sum 'C12 H22 I2 O2 Sn'
_chemical_formula_weight 570.79
_chemical_name_common Bis(1,1-dimethyl-3-oxobutyl)diiodostannane
_chemical_name_systematic
;
Diiodobis(4-methylpentan-2-onato-C^4^,O)tin(IV)
;
_space_group_IT_number 2
_symmetry_cell_setting triclinic
_symmetry_space_group_name_Hall '-P 1'
_symmetry_space_group_name_H-M 'P -1'
_audit_creation_method SHELXL-97
_cell_angle_alpha 108.0591(14)
_cell_angle_beta 102.0352(14)
_cell_angle_gamma 90.0908(14)
_cell_formula_units_Z 4
_cell_length_a 7.8655(2)
_cell_length_b 14.8464(4)
_cell_length_c 16.4602(4)
_cell_measurement_reflns_used 28392
_cell_measurement_temperature 150(2)
_cell_measurement_theta_max 27.53
_cell_measurement_theta_min 1.45
_cell_volume 1782.73(8)
_computing_cell_refinement 'DENZO and COLLECT'
_computing_data_collection 'DENZO (Otwinowski & Minor, 1997) and COLLECT (Hooft, 1998)'
_computing_data_reduction 'DENZO and COLLECT'
_computing_molecular_graphics 'ORTEP3 for Windows (Farrugia, 1997)'
_computing_publication_material SHELXL97
_computing_structure_refinement 'SHELXL97 (Sheldrick, 1997)'
_computing_structure_solution 'SHELXS86 (Sheldrick, 1990)'
_diffrn_ambient_temperature 150(2)
_diffrn_detector_area_resol_mean 9.091
_diffrn_measured_fraction_theta_full .993
_diffrn_measured_fraction_theta_max .993
_diffrn_measurement_device_type 'Nonius KappaCCD area detector'
_diffrn_measurement_method '\f and \w scans to fill the Ewald sphere'
_diffrn_radiation_monochromator graphite
_diffrn_radiation_source 'Nonius FR591 rotating anode'
_diffrn_radiation_type MoK\a
_diffrn_radiation_wavelength .71073
_diffrn_reflns_av_R_equivalents .069
_diffrn_reflns_av_sigmaI/netI .069
_diffrn_reflns_limit_h_max 9
_diffrn_reflns_limit_h_min -10
_diffrn_reflns_limit_k_max 19
_diffrn_reflns_limit_k_min -19
_diffrn_reflns_limit_l_max 21
_diffrn_reflns_limit_l_min -21
_diffrn_reflns_number 28392
_diffrn_reflns_theta_full 27.53
_diffrn_reflns_theta_max 27.53
_diffrn_reflns_theta_min 1.45
_diffrn_standards_decay_% 0
_exptl_absorpt_coefficient_mu 4.888
_exptl_absorpt_correction_T_max .795
_exptl_absorpt_correction_T_min .692
_exptl_absorpt_correction_type empirical
_exptl_absorpt_process_details '(SORTAV; Blessing, 1997)'
_exptl_crystal_colour colourless
_exptl_crystal_density_diffrn 2.127
_exptl_crystal_density_method 'not measured'
_exptl_crystal_description plate
_exptl_crystal_F_000 1064
_exptl_crystal_size_max .12
_exptl_crystal_size_mid .10
_exptl_crystal_size_min .05
_refine_diff_density_max 2.362
_refine_diff_density_min -1.615
_refine_ls_extinction_coef .00079(12)
_refine_ls_extinction_method 'SHELXL97 (Sheldrick, 1997)'
_refine_ls_goodness_of_fit_ref .998
_refine_ls_hydrogen_treatment constr
_refine_ls_matrix_type full
_refine_ls_number_parameters 320
_refine_ls_number_reflns 8156
_refine_ls_number_restraints 0
_refine_ls_restrained_S_all .998
_refine_ls_R_factor_all .066
_refine_ls_R_factor_gt .042
_refine_ls_shift/su_max .001
_refine_ls_shift/su_mean .000
_refine_ls_structure_factor_coef Fsqd
_refine_ls_weighting_details 'w = 1/[\s^2^(Fo^2^)+(0.0464P)^2^] where P=(Fo^2^+2Fc^2^)/3'
_refine_ls_weighting_scheme calc
_refine_ls_wR_factor_ref .100
_reflns_number_gt 6019
_reflns_number_total 8156
_reflns_threshold_expression I>2\s(I)
_cod_data_source_file gd1099.cif
_cod_data_source_block I
_cod_depositor_comments
;
The following automatic conversions were performed:

'_refine_ls_weighting_scheme' value 'calc w =
1/[\s^2^(Fo^2^)+(0.0464P)^2^] where P=(Fo^2^+2Fc^2^)/3' was changed
to 'calc'. New tag '_refine_ls_weighting_details' was created. The
value of the new tag was set to 'w = 1/[\s^2^(Fo^2^)+(0.0464P)^2^]
where P=(Fo^2^+2Fc^2^)/3'.

Automatic conversion script
Id: cif_fix_values 3143 2015-03-26 13:38:13Z robertas 
;
_cod_database_code 2011124
_cod_database_fobs_code 2011124

loop_
_symmetry_equiv_pos_as_xyz
'x, y, z'
'-x, -y, -z'

loop_
_atom_site_label
_atom_site_fract_x
_atom_site_fract_y
_atom_site_fract_z
_atom_site_U_iso_or_equiv
_atom_site_adp_type
_atom_site_calc_flag
_atom_site_refinement_flags
_atom_site_occupancy
_atom_site_disorder_assembly
_atom_site_disorder_group
_atom_site_type_symbol
Sn1A .11370(5) -.02131(3) .25486(2) .02026(11) Uani d . 1 . . Sn
I1A .06194(5) .13162(3) .39941(2) .03335(12) Uani d . 1 . . I
I2A -.17183(5) -.02428(3) .11437(2) .03248(12) Uani d . 1 . . I
O1A .3556(5) -.0673(3) .3484(3) .0378(10) Uani d . 1 . . O
C1A .0007(7) -.1339(4) .2945(4) .0279(13) Uani d . 1 . . C
C2A .1156(8) -.1303(5) .3823(4) .0339(14) Uani d . 1 . . C
H2A1 .0765 -.0805 .4290 .041 Uiso calc R 1 . . H
H2A2 .0974 -.1918 .3921 .041 Uiso calc R 1 . . H
C3A .3057(8) -.1110(4) .3917(4) .0310(13) Uani d . 1 . . C
C4A .4330(11) -.1416(6) .4571(5) .058(2) Uani d . 1 . . C
H4A1 .5491 -.1122 .4644 .087 Uiso calc R 1 . . H
H4A2 .4358 -.2108 .4366 .087 Uiso calc R 1 . . H
H4A3 .3977 -.1218 .5134 .087 Uiso calc R 1 . . H
C5A -.0011(8) -.2294(4) .2260(4) .0357(15) Uani d . 1 . . C
H5A1 .1178 -.2421 .2185 .054 Uiso calc R 1 . . H
H5A2 -.0749 -.2290 .1702 .054 Uiso calc R 1 . . H
H5A3 -.0476 -.2791 .2448 .054 Uiso calc R 1 . . H
C6A -.1860(8) -.1130(5) .3057(5) .0424(16) Uani d . 1 . . C
H6A1 -.2606 -.1166 .2489 .064 Uiso calc R 1 . . H
H6A2 -.1854 -.0492 .3471 .064 Uiso calc R 1 . . H
H6A3 -.2312 -.1599 .3281 .064 Uiso calc R 1 . . H
O2A .2440(6) -.1430(3) .1536(3) .0356(10) Uani d . 1 . . O
C7A .2984(7) .0573(4) .2115(4) .0255(12) Uani d . 1 . . C
C8A .3089(7) -.0055(4) .1199(4) .0276(13) Uani d . 1 . . C
H8A1 .2109 .0072 .0772 .033 Uiso calc R 1 . . H
H8A2 .4182 .0137 .1069 .033 Uiso calc R 1 . . H
C9A .3039(8) -.1091(5) .1054(4) .0325(14) Uani d . 1 . . C
C10A .3651(10) -.1713(5) .0297(5) .052(2) Uani d . 1 . . C
H10A .3166 -.2366 .0158 .078 Uiso calc R 1 . . H
H10B .4927 -.1697 .0441 .078 Uiso calc R 1 . . H
H10C .3268 -.1491 -.0209 .078 Uiso calc R 1 . . H
C11A .4753(8) .0726(5) .2748(4) .0331(14) Uani d . 1 . . C
H11A .5569 .1083 .2565 .050 Uiso calc R 1 . . H
H11B .5198 .0110 .2745 .050 Uiso calc R 1 . . H
H11C .4630 .1085 .3340 .050 Uiso calc R 1 . . H
C12A .2304(8) .1521(4) .2075(4) .0348(14) Uani d . 1 . . C
H12A .2260 .1926 .2666 .052 Uiso calc R 1 . . H
H12B .1132 .1414 .1698 .052 Uiso calc R 1 . . H
H12C .3083 .1834 .1836 .052 Uiso calc R 1 . . H
Sn1B .32888(5) .52263(3) .74656(2) .02034(11) Uani d . 1 . . Sn
I1B .16777(5) .52768(3) .88798(2) .03311(12) Uani d . 1 . . I
I2B .15322(5) .36794(3) .60251(2) .03290(12) Uani d . 1 . . I
O1B .5463(5) .6459(3) .8471(3) .0330(9) Uani d . 1 . . O
C1B .5515(7) .4457(4) .7914(4) .0256(12) Uani d . 1 . . C
C2B .6441(8) .5097(5) .8822(4) .0317(14) Uani d . 1 . . C
H2B1 .5842 .4984 .9258 .038 Uiso calc R 1 . . H
H2B2 .7647 .4904 .8950 .038 Uiso calc R 1 . . H
C3B .6521(8) .6123(4) .8942(4) .0307(14) Uani d . 1 . . C
C4B .7825(9) .6758(5) .9695(5) .0492(19) Uani d . 1 . . C
H4B1 .7575 .7421 .9769 .074 Uiso calc R 1 . . H
H4B2 .8997 .6658 .9582 .074 Uiso calc R 1 . . H
H4B3 .7762 .6612 1.0229 .074 Uiso calc R 1 . . H
C5B .6712(7) .4291(4) .7266(4) .0312(14) Uani d . 1 . . C
H5B1 .7669 .3918 .7435 .047 Uiso calc R 1 . . H
H5B2 .7188 .4904 .7272 .047 Uiso calc R 1 . . H
H5B3 .6045 .3945 .6676 .047 Uiso calc R 1 . . H
C6B .4871(8) .3507(4) .7962(4) .0329(14) Uani d . 1 . . C
H6B1 .5859 .3201 .8208 .049 Uiso calc R 1 . . H
H6B2 .4315 .3096 .7372 .049 Uiso calc R 1 . . H
H6B3 .4024 .3617 .8337 .049 Uiso calc R 1 . . H
O2B .4908(5) .5684(3) .6528(3) .0366(10) Uani d . 1 . . O
C7B .1774(7) .6324(4) .7044(4) .0262(12) Uani d . 1 . . C
C8B .2174(8) .6287(5) .6172(4) .0353(15) Uani d . 1 . . C
H8B1 .1389 .5781 .5704 .042 Uiso calc R 1 . . H
H8B2 .1895 .6897 .6068 .042 Uiso calc R 1 . . H
C9B .4002(8) .6109(4) .6087(4) .0329(14) Uani d . 1 . . C
C10B .4718(11) .6402(6) .5430(5) .056(2) Uani d . 1 . . C
H10D .4950 .7093 .5633 .084 Uiso calc R 1 . . H
H10E .3871 .6207 .4868 .084 Uiso calc R 1 . . H
H10F .5805 .6097 .5357 .084 Uiso calc R 1 . . H
C11B .2354(9) .7295(4) .7719(4) .0376(15) Uani d . 1 . . C
H11D .1682 .7780 .7534 .056 Uiso calc R 1 . . H
H11E .3597 .7437 .7771 .056 Uiso calc R 1 . . H
H11F .2157 .7295 .8288 .056 Uiso calc R 1 . . H
C12B -.0174(7) .6108(5) .6929(4) .0367(15) Uani d . 1 . . C
H12D -.0824 .6573 .6701 .055 Uiso calc R 1 . . H
H12E -.0428 .6145 .7496 .055 Uiso calc R 1 . . H
H12F -.0521 .5469 .6516 .055 Uiso calc R 1 . . H

loop_
_atom_site_aniso_label
_atom_site_aniso_U_11
_atom_site_aniso_U_22
_atom_site_aniso_U_33
_atom_site_aniso_U_12
_atom_site_aniso_U_13
_atom_site_aniso_U_23
Sn1A .0228(2) .0186(2) .0211(2) .00286(15) .00440(15) .00891(16)
I1A .0493(3) .0240(2) .0250(2) .00642(18) .01022(17) .00400(16)
I2A .0269(2) .0417(3) .0280(2) .00377(18) -.00081(15) .01439(18)
O1A .030(2) .045(3) .044(3) .004(2) -.0034(19) .030(2)
C1A .034(3) .025(3) .030(3) .002(3) .005(2) .019(3)
C2A .045(4) .036(4) .029(3) -.002(3) .007(3) .022(3)
C3A .044(4) .022(3) .028(3) .009(3) .004(3) .013(3)
C4A .068(5) .054(5) .052(5) -.001(4) -.016(4) .036(4)
C5A .042(4) .022(3) .044(4) -.005(3) .008(3) .013(3)
C6A .042(4) .040(4) .059(4) .000(3) .022(3) .027(4)
O2A .047(3) .027(2) .038(2) .008(2) .021(2) .010(2)
C7A .026(3) .026(3) .029(3) .006(2) .008(2) .012(3)
C8A .022(3) .033(3) .028(3) .006(2) .008(2) .009(3)
C9A .027(3) .040(4) .027(3) .008(3) .005(2) .004(3)
C10A .066(5) .041(4) .041(4) -.005(4) .024(4) -.006(3)
C11A .029(3) .033(4) .040(4) .000(3) .008(3) .015(3)
C12A .043(4) .023(3) .050(4) .007(3) .016(3) .025(3)
Sn1B .0219(2) .0189(2) .0213(2) .00041(15) .00304(15) .00912(16)
I1B .0310(2) .0446(3) .0290(2) .00362(18) .01157(16) .01597(19)
I2B .0439(2) .0228(2) .0261(2) -.00591(17) .00019(17) .00429(16)
O1B .034(2) .025(2) .034(2) -.0017(18) -.0028(18) .0079(19)
C1B .021(3) .028(3) .034(3) .006(2) .008(2) .017(3)
C2B .028(3) .043(4) .028(3) .004(3) .003(2) .018(3)
C3B .028(3) .036(4) .030(3) .005(3) .011(3) .010(3)
C4B .038(4) .042(4) .046(4) .003(3) -.011(3) -.004(3)
C5B .023(3) .032(3) .040(3) .010(3) .009(3) .012(3)
C6B .036(3) .027(3) .046(4) .008(3) .008(3) .026(3)
O2B .036(2) .045(3) .042(3) .006(2) .0141(19) .029(2)
C7B .028(3) .023(3) .030(3) .000(2) .005(2) .013(3)
C8B .049(4) .031(4) .028(3) .005(3) .001(3) .017(3)
C9B .048(4) .022(3) .032(3) .000(3) .012(3) .010(3)
C10B .084(6) .051(5) .056(5) .015(4) .037(4) .033(4)
C11B .050(4) .026(3) .039(4) .008(3) .010(3) .014(3)
C12B .027(3) .032(4) .050(4) .002(3) .000(3) .017(3)

loop_
_atom_type_symbol
_atom_type_description
_atom_type_scat_dispersion_real
_atom_type_scat_dispersion_imag
_atom_type_scat_source
C C .0033 .0016 'International Tables Vol C Tables 4.2.6.8 and 6.1.1.4'
H H .0000 .0000 'International Tables Vol C Tables 4.2.6.8 and 6.1.1.4'
I I -.4742 1.8119 'International Tables Vol C Tables 4.2.6.8 and 6.1.1.4'
O O .0106 .0060 'International Tables Vol C Tables 4.2.6.8 and 6.1.1.4'
Sn Sn -.6537 1.4246 'International Tables Vol C Tables 4.2.6.8 and 6.1.1.4'

loop_
_geom_angle_atom_site_label_1
_geom_angle_atom_site_label_2
_geom_angle_atom_site_label_3
_geom_angle
C1A Sn1A C7A 160.4(2)
C1A Sn1A O1A 74.67(18)
C7A Sn1A O1A 90.28(17)
C1A Sn1A O2A 89.19(18)
C7A Sn1A O2A 74.66(17)
O1A Sn1A O2A 75.67(15)
C1A Sn1A I1A 95.55(15)
C7A Sn1A I1A 97.15(14)
O1A Sn1A I1A 90.51(11)
O2A Sn1A I1A 163.68(11)
C1A Sn1A I2A 96.87(15)
C7A Sn1A I2A 94.22(14)
O1A Sn1A I2A 163.11(11)
O2A Sn1A I2A 89.82(11)
I1A Sn1A I2A 105.037(16)
C3A O1A Sn1A 111.8(4)
C5A C1A C2A 111.6(5)
C5A C1A C6A 109.7(5)
C2A C1A C6A 109.5(5)
C5A C1A Sn1A 109.9(4)
C2A C1A Sn1A 106.1(4)
C6A C1A Sn1A 110.0(4)
C3A C2A C1A 115.6(5)
O1A C3A C2A 119.8(5)
O1A C3A C4A 120.6(6)
C2A C3A C4A 119.5(6)
C9A O2A Sn1A 110.4(4)
C12A C7A C11A 110.4(5)
C12A C7A C8A 109.8(5)
C11A C7A C8A 111.1(4)
C12A C7A Sn1A 110.6(4)
C11A C7A Sn1A 109.1(4)
C8A C7A Sn1A 105.7(4)
C9A C8A C7A 116.1(5)
O2A C9A C10A 120.5(6)
O2A C9A C8A 120.7(5)
C10A C9A C8A 118.8(6)
C1B Sn1B C7B 161.1(2)
C1B Sn1B O2B 90.18(17)
C7B Sn1B O2B 75.15(17)
C1B Sn1B O1B 74.74(18)
C7B Sn1B O1B 89.86(18)
O2B Sn1B O1B 75.37(14)
C1B Sn1B I2B 97.10(15)
C7B Sn1B I2B 94.90(15)
O2B Sn1B I2B 90.57(11)
O1B Sn1B I2B 163.49(10)
C1B Sn1B I1B 93.98(14)
C7B Sn1B I1B 96.75(14)
O2B Sn1B I1B 162.56(11)
O1B Sn1B I1B 89.39(10)
I2B Sn1B I1B 105.675(16)
C3B O1B Sn1B 110.3(4)
C2B C1B C6B 110.3(5)
C2B C1B C5B 111.3(5)
C6B C1B C5B 110.1(5)
C2B C1B Sn1B 106.2(4)
C6B C1B Sn1B 110.5(4)
C5B C1B Sn1B 108.4(4)
C3B C2B C1B 115.6(5)
O1B C3B C2B 121.1(6)
O1B C3B C4B 120.4(6)
C2B C3B C4B 118.3(6)
C9B O2B Sn1B 110.8(4)
C8B C7B C11B 110.5(5)
C8B C7B C12B 109.8(5)
C11B C7B C12B 110.2(5)
C8B C7B Sn1B 106.1(4)
C11B C7B Sn1B 109.5(4)
C12B C7B Sn1B 110.7(4)
C9B C8B C7B 115.9(5)
O2B C9B C8B 120.5(5)
O2B C9B C10B 119.2(6)
C8B C9B C10B 120.2(6)

loop_
_geom_bond_atom_site_label_1
_geom_bond_atom_site_label_2
_geom_bond_site_symmetry_2
_geom_bond_distance
_geom_bond_publ_flag
Sn1A C1A . 2.219(6) ?
Sn1A C7A . 2.220(6) ?
Sn1A O1A . 2.428(4) ?
Sn1A O2A . 2.438(4) ?
Sn1A I1A . 2.8354(5) ?
Sn1A I2A . 2.8572(5) ?
O1A C3A . 1.218(7) ?
C1A C5A . 1.511(8) ?
C1A C2A . 1.522(8) ?
C1A C6A . 1.538(8) ?
C2A C3A . 1.489(9) ?
C3A C4A . 1.491(9) ?
O2A C9A . 1.227(7) ?
C7A C12A . 1.522(8) ?
C7A C11A . 1.523(8) ?
C7A C8A . 1.527(7) ?
C8A C9A . 1.480(9) ?
C9A C10A . 1.475(8) ?
Sn1B C1B . 2.215(5) ?
Sn1B C7B . 2.218(6) ?
Sn1B O2B . 2.435(4) ?
Sn1B O1B . 2.439(4) ?
Sn1B I2B . 2.8378(5) ?
Sn1B I1B . 2.8551(5) ?
O1B C3B . 1.230(7) ?
C1B C2B . 1.527(8) ?
C1B C6B . 1.527(8) ?
C1B C5B . 1.529(8) ?
C2B C3B . 1.474(9) ?
C3B C4B . 1.490(9) ?
O2B C9B . 1.227(7) ?
C7B C8B . 1.517(8) ?
C7B C11B . 1.521(8) ?
C7B C12B . 1.525(8) ?
C8B C9B . 1.489(9) ?
C9B C10B . 1.491(9) ?

loop_
_geom_torsion_atom_site_label_1
_geom_torsion_atom_site_label_2
_geom_torsion_atom_site_label_3
_geom_torsion_atom_site_label_4
_geom_torsion
C1A Sn1A O1A C3A -16.9(4)
C7A Sn1A O1A C3A 175.9(4)
O2A Sn1A O1A C3A -110.0(4)
I1A Sn1A O1A C3A 78.8(4)
I2A Sn1A O1A C3A -78.4(6)
C7A Sn1A C1A C5A -52.9(8)
O1A Sn1A C1A C5A -94.0(4)
O2A Sn1A C1A C5A -18.7(4)
I1A Sn1A C1A C5A 177.0(4)
I2A Sn1A C1A C5A 71.1(4)
C7A Sn1A C1A C2A 67.9(8)
O1A Sn1A C1A C2A 26.8(4)
O2A Sn1A C1A C2A 102.1(4)
I1A Sn1A C1A C2A -62.2(4)
I2A Sn1A C1A C2A -168.2(4)
C7A Sn1A C1A C6A -173.8(5)
O1A Sn1A C1A C6A 145.1(4)
O2A Sn1A C1A C6A -139.5(4)
I1A Sn1A C1A C6A 56.1(4)
I2A Sn1A C1A C6A -49.8(4)
C5A C1A C2A C3A 81.5(6)
C6A C1A C2A C3A -156.8(5)
Sn1A C1A C2A C3A -38.2(6)
Sn1A O1A C3A C2A .4(7)
Sn1A O1A C3A C4A -176.7(5)
C1A C2A C3A O1A 26.1(8)
C1A C2A C3A C4A -156.7(6)
C1A Sn1A O2A C9A 170.0(4)
C7A Sn1A O2A C9A -21.3(4)
O1A Sn1A O2A C9A -115.7(4)
I1A Sn1A O2A C9A -82.8(5)
I2A Sn1A O2A C9A 73.1(4)
C1A Sn1A C7A C12A -177.3(5)
O1A Sn1A C7A C12A -137.9(4)
O2A Sn1A C7A C12A 147.1(4)
I1A Sn1A C7A C12A -47.3(4)
I2A Sn1A C7A C12A 58.4(4)
C1A Sn1A C7A C11A -55.6(8)
O1A Sn1A C7A C11A -16.2(4)
O2A Sn1A C7A C11A -91.3(4)
I1A Sn1A C7A C11A 74.3(4)
I2A Sn1A C7A C11A -179.9(4)
C1A Sn1A C7A C8A 64.0(7)
O1A Sn1A C7A C8A 103.3(3)
O2A Sn1A C7A C8A 28.3(3)
I1A Sn1A C7A C8A -166.1(3)
I2A Sn1A C7A C8A -60.4(3)
C12A C7A C8A C9A -156.6(5)
C11A C7A C8A C9A 80.9(6)
Sn1A C7A C8A C9A -37.4(5)
Sn1A O2A C9A C10A -170.5(5)
Sn1A O2A C9A C8A 6.8(7)
C7A C8A C9A O2A 20.8(8)
C7A C8A C9A C10A -161.9(6)
C1B Sn1B O1B C3B -19.1(4)
C7B Sn1B O1B C3B 172.0(4)
O2B Sn1B O1B C3B -113.4(4)
I2B Sn1B O1B C3B -81.0(5)
I1B Sn1B O1B C3B 75.2(4)
C7B Sn1B C1B C2B 63.8(7)
O2B Sn1B C1B C2B 102.2(4)
O1B Sn1B C1B C2B 27.5(3)
I2B Sn1B C1B C2B -167.2(3)
I1B Sn1B C1B C2B -60.8(3)
C7B Sn1B C1B C6B -176.6(5)
O2B Sn1B C1B C6B -138.1(4)
O1B Sn1B C1B C6B 147.1(4)
I2B Sn1B C1B C6B -47.5(4)
I1B Sn1B C1B C6B 58.9(4)
C7B Sn1B C1B C5B -55.9(8)
O2B Sn1B C1B C5B -17.4(4)
O1B Sn1B C1B C5B -92.2(4)
I2B Sn1B C1B C5B 73.2(4)
I1B Sn1B C1B C5B 179.5(4)
C6B C1B C2B C3B -157.2(5)
C5B C1B C2B C3B 80.3(6)
Sn1B C1B C2B C3B -37.5(6)
Sn1B O1B C3B C2B 3.7(6)
Sn1B O1B C3B C4B -171.2(5)
C1B C2B C3B O1B 23.0(8)
C1B C2B C3B C4B -161.9(5)
C1B Sn1B O2B C9B 175.5(4)
C7B Sn1B O2B C9B -16.5(4)
O1B Sn1B O2B C9B -110.3(4)
I2B Sn1B O2B C9B 78.4(4)
I1B Sn1B O2B C9B -80.5(5)
C1B Sn1B C7B C8B 66.5(8)
O2B Sn1B C7B C8B 26.4(4)
O1B Sn1B C7B C8B 101.3(4)
I2B Sn1B C7B C8B -62.9(4)
I1B Sn1B C7B C8B -169.3(4)
C1B Sn1B C7B C11B -52.8(8)
O2B Sn1B C7B C11B -92.8(4)
O1B Sn1B C7B C11B -18.0(4)
I2B Sn1B C7B C11B 177.9(4)
I1B Sn1B C7B C11B 71.4(4)
C1B Sn1B C7B C12B -174.5(5)
O2B Sn1B C7B C12B 145.5(4)
O1B Sn1B C7B C12B -139.7(4)
I2B Sn1B C7B C12B 56.2(4)
I1B Sn1B C7B C12B -50.3(4)
C11B C7B C8B C9B 81.0(6)
C12B C7B C8B C9B -157.2(5)
Sn1B C7B C8B C9B -37.6(6)
Sn1B O2B C9B C8B .3(7)
Sn1B O2B C9B C10B -176.4(5)
C7B C8B C9B O2B 25.8(9)
C7B C8B C9B C10B -157.4(6)
